data_7010690
loop_
_publ_author_name
'Voo, Janis K.'
'Lam, K. C.'
'Rheingold, Arnold L.'
'Riordan, Charles G.'

_publ_section_title
;
 Synthesis, characterization and reactivity of copper(I) imidazole
 complexes based on a cavitand ligand design&#x2020;
;
_journal_issue 12
_journal_name_full 'Journal of the Chemical Society, Dalton Transactions'
_journal_page_first 1803
_journal_paper_doi 10.1039/b102480a
_journal_year 2001
_chemical_formula_sum 'C27.5 H37 B Cl Cu F4 N6 S3'
_chemical_formula_weight 733.61
_chemical_name_systematic
;
?
;
_space_group_IT_number 2
_symmetry_cell_setting triclinic
_symmetry_space_group_name_Hall '-P 1'
_symmetry_space_group_name_H-M 'P -1'
_atom_sites_solution_hydrogens geom
_atom_sites_solution_primary direct
_atom_sites_solution_secondary difmap
_audit_creation_method SHELXL-97
_cell_angle_alpha 90.4394(6)
_cell_angle_beta 99.6345(5)
_cell_angle_gamma 93.8131(4)
_cell_formula_units_Z 2
_cell_length_a 8.4150(2)
_cell_length_b 12.8962(2)
_cell_length_c 15.3722(2)
_cell_measurement_reflns_used 8192
_cell_measurement_temperature 173(2)
_cell_measurement_theta_max 25.0
_cell_measurement_theta_min 2.0
_cell_volume 1640.74(5)
_computing_cell_refinement 'Bruker SMART'
_computing_data_collection 'Bruker SMART'
_computing_data_reduction 'Bruker SHELXTL'
_computing_molecular_graphics 'Bruker SHELXTL'
_computing_publication_material 'Bruker SHELXTL'
_computing_structure_refinement 'SHELXL-97 (Sheldrick, 1997)'
_computing_structure_solution 'SHELXS-97 (Sheldrick, 1990)'
_diffrn_ambient_temperature 173(2)
_diffrn_measured_fraction_theta_full 0.989
_diffrn_measured_fraction_theta_max 0.989
_diffrn_measurement_device_type 'CCD area detector'
_diffrn_measurement_method 'phi and omega scans'
_diffrn_radiation_monochromator graphite
_diffrn_radiation_source 'fine-focus sealed tube'
_diffrn_radiation_type MoK\a
_diffrn_radiation_wavelength 0.71073
_diffrn_reflns_av_R_equivalents 0.0250
_diffrn_reflns_av_sigmaI/netI 0.0287
_diffrn_reflns_limit_h_max 10
_diffrn_reflns_limit_h_min -10
_diffrn_reflns_limit_k_max 15
_diffrn_reflns_limit_k_min -14
_diffrn_reflns_limit_l_max 18
_diffrn_reflns_limit_l_min -17
_diffrn_reflns_number 9720
_diffrn_reflns_theta_full 25.00
_diffrn_reflns_theta_max 25.00
_diffrn_reflns_theta_min 1.34
_exptl_absorpt_coefficient_mu 0.990
_exptl_absorpt_correction_T_max 0.9075
_exptl_absorpt_correction_T_min 0.7555
_exptl_absorpt_correction_type empirical
_exptl_absorpt_process_details SADABS
_exptl_crystal_colour Colorless
_exptl_crystal_density_diffrn 1.485
_exptl_crystal_density_method 'not measured'
_exptl_crystal_description Plate
_exptl_crystal_F_000 758
_exptl_crystal_size_max 0.30
_exptl_crystal_size_mid 0.20
_exptl_crystal_size_min 0.10
_refine_diff_density_max 1.079
_refine_diff_density_min -0.719
_refine_diff_density_rms 0.083
_refine_ls_extinction_method none
_refine_ls_goodness_of_fit_ref 1.793
_refine_ls_hydrogen_treatment mixed
_refine_ls_matrix_type full
_refine_ls_number_parameters 381
_refine_ls_number_reflns 5705
_refine_ls_number_restraints 0
_refine_ls_restrained_S_all 1.793
_refine_ls_R_factor_all 0.0561
_refine_ls_R_factor_gt 0.0538
_refine_ls_shift/su_max 0.004
_refine_ls_shift/su_mean 0.001
_refine_ls_structure_factor_coef Fsqd
_refine_ls_weighting_details 'calc w=1/[\s^2^(Fo^2^)+(0.1000P)^2^+0.0000P] where P=(Fo^2^+2Fc^2^)/3'
_refine_ls_weighting_scheme calc
_refine_ls_wR_factor_gt 0.2023
_refine_ls_wR_factor_ref 0.2063
_reflns_number_gt 5404
_reflns_number_total 5705
_reflns_threshold_expression >2sigma(I)
_cod_data_source_file b102480a.txt
_cod_data_source_block cgr73
_cod_depositor_comments
;
The following automatic conversions were performed:
'_symmetry_cell_setting' value 'Triclinic' changed to 'triclinic'
according to '/home/saulius/struct/CIF-dictionaries/cif_core.dic'
dictionary named 'cif_core.dic' version 2.4.1 from
2010-06-29.

'_exptl_absorpt_correction_type' value 'Empirical' changed to
'empirical' according to
'/home/saulius/struct/CIF-dictionaries/cif_core.dic' dictionary named
'cif_core.dic' version 2.4.1 from 2010-06-29.

Automatic conversion script
Id: cif_fix_enum 1527 2010-12-29 10:47:43Z saulius 
;
_cod_original_cell_volume 1640.75(2)
_cod_original_sg_symbol_H-M P-1
_cod_original_formula_sum 'C27.50 H37 B Cl Cu F4 N6 S3'
_cod_database_code 7010690

loop_
_symmetry_equiv_pos_as_xyz
'x, y, z'
'-x, -y, -z'

loop_
_atom_site_label
_atom_site_type_symbol
_atom_site_fract_x
_atom_site_fract_y
_atom_site_fract_z
_atom_site_U_iso_or_equiv
_atom_site_adp_type
_atom_site_occupancy
_atom_site_symmetry_multiplicity
_atom_site_calc_flag
_atom_site_refinement_flags
_atom_site_disorder_assembly
_atom_site_disorder_group
Cu1 Cu 0.91008(5) 0.17156(3) 0.22322(3) 0.0281(2) Uani 1 1 d . . .
S1 S 0.68949(11) -0.07246(7) 0.12322(6) 0.0301(3) Uani 1 1 d . . .
S2 S 0.66457(11) 0.39928(7) 0.15669(6) 0.0277(3) Uani 1 1 d . . .
S3 S 0.99435(10) 0.15281(7) 0.46711(6) 0.0272(3) Uani 1 1 d . . .
N1 N 0.9490(4) -0.1511(2) 0.2275(2) 0.0352(7) Uani 1 1 d . . .
N2 N 0.9559(4) 0.0213(2) 0.23237(19) 0.0268(6) Uani 1 1 d . . .
N3 N 0.6683(3) 0.3076(2) -0.00410(19) 0.0247(6) Uani 1 1 d . . .
N4 N 0.8087(3) 0.2263(2) 0.10704(19) 0.0245(6) Uani 1 1 d . . .
N5 N 1.0954(4) 0.3562(2) 0.4465(2) 0.0319(7) Uani 1 1 d . . .
N6 N 1.0108(3) 0.2717(2) 0.3190(2) 0.0283(7) Uani 1 1 d . . .
C1 C 0.5599(4) 0.0464(2) 0.2441(2) 0.0203(6) Uani 1 1 d . . .
C2 C 0.5078(4) 0.1385(3) 0.2016(2) 0.0206(7) Uani 1 1 d . . .
C3 C 0.5393(4) 0.2338(2) 0.2472(2) 0.0208(6) Uani 1 1 d . . .
C4 C 0.6238(4) 0.2392(2) 0.3351(2) 0.0201(6) Uani 1 1 d . . .
C5 C 0.6756(4) 0.1474(3) 0.3764(2) 0.0200(6) Uani 1 1 d . . .
C6 C 0.6440(4) 0.0509(2) 0.3314(2) 0.0204(6) Uani 1 1 d . . .
C7 C 0.5347(4) -0.0551(3) 0.1941(2) 0.0272(7) Uani 1 1 d . . .
H7A H 0.4265 -0.0593 0.1567 0.033 Uiso 1 1 calc R . .
H7B H 0.5370 -0.1126 0.2365 0.033 Uiso 1 1 calc R . .
C8 C 0.8714(4) -0.0651(3) 0.1987(2) 0.0283(8) Uani 1 1 d . . .
C9 C 1.0903(5) -0.1169(4) 0.2834(3) 0.0406(10) Uani 1 1 d . . .
H9A H 1.1695 -0.1588 0.3138 0.049 Uiso 1 1 calc R . .
C10 C 1.0928(4) -0.0113(3) 0.2859(2) 0.0320(8) Uani 1 1 d . . .
H10A H 1.1755 0.0334 0.3193 0.038 Uiso 1 1 calc R . .
C11 C 0.8927(7) -0.2601(3) 0.2086(4) 0.0539(13) Uani 1 1 d . . .
H11A H 0.7892 -0.2638 0.1681 0.081 Uiso 1 1 calc R . .
H11B H 0.8788 -0.2945 0.2637 0.081 Uiso 1 1 calc R . .
H11C H 0.9725 -0.2950 0.1813 0.081 Uiso 1 1 calc R . .
C12 C 0.4190(4) 0.1326(3) 0.1063(2) 0.0249(7) Uani 1 1 d . . .
H12A H 0.4594 0.0755 0.0745 0.030 Uiso 1 1 calc R . .
H12B H 0.4428 0.1984 0.0767 0.030 Uiso 1 1 calc R . .
C13 C 0.2361(5) 0.1140(4) 0.1009(3) 0.0406(10) Uani 1 1 d . . .
H13A H 0.1841 0.1104 0.0388 0.061 Uiso 1 1 calc R . .
H13B H 0.1953 0.1714 0.1309 0.061 Uiso 1 1 calc R . .
H13C H 0.2120 0.0485 0.1294 0.061 Uiso 1 1 calc R . .
C14 C 0.4926(4) 0.3327(3) 0.2003(2) 0.0260(7) Uani 1 1 d . . .
H14A H 0.4540 0.3803 0.2419 0.031 Uiso 1 1 calc R . .
H14B H 0.4026 0.3160 0.1509 0.031 Uiso 1 1 calc R . .
C15 C 0.7157(4) 0.3061(3) 0.0853(2) 0.0234(7) Uani 1 1 d . . .
C16 C 0.7358(4) 0.2276(3) -0.0408(2) 0.0280(8) Uani 1 1 d . . .
H16A H 0.7258 0.2106 -0.1018 0.034 Uiso 1 1 calc R . .
C17 C 0.8199(4) 0.1774(3) 0.0276(2) 0.0288(8) Uani 1 1 d . . .
H17A H 0.8779 0.1176 0.0220 0.035 Uiso 1 1 calc R . .
C18 C 0.5566(5) 0.3784(3) -0.0537(2) 0.0343(8) Uani 1 1 d . . .
H18A H 0.5252 0.4288 -0.0127 0.051 Uiso 1 1 calc R . .
H18B H 0.4601 0.3381 -0.0839 0.051 Uiso 1 1 calc R . .
H18C H 0.6105 0.4154 -0.0973 0.051 Uiso 1 1 calc R . .
C19 C 0.6557(4) 0.3425(3) 0.3835(2) 0.0252(7) Uani 1 1 d . . .
H19A H 0.6693 0.3981 0.3407 0.030 Uiso 1 1 calc R . .
H19B H 0.7574 0.3420 0.4264 0.030 Uiso 1 1 calc R . .
C20 C 0.5171(5) 0.3661(3) 0.4324(3) 0.0403(10) Uani 1 1 d . . .
H20A H 0.5418 0.4335 0.4633 0.060 Uiso 1 1 calc R . .
H20B H 0.5043 0.3116 0.4754 0.060 Uiso 1 1 calc R . .
H20C H 0.4166 0.3681 0.3899 0.060 Uiso 1 1 calc R . .
C21 C 0.7736(4) 0.1527(3) 0.4683(2) 0.0238(7) Uani 1 1 d . . .
H21A H 0.7398 0.0924 0.5020 0.029 Uiso 1 1 calc R . .
H21B H 0.7513 0.2167 0.4989 0.029 Uiso 1 1 calc R . .
C22 C 1.0335(4) 0.2638(3) 0.4071(2) 0.0259(7) Uani 1 1 d . . .
C23 C 1.1165(5) 0.4238(3) 0.3806(3) 0.0381(9) Uani 1 1 d . . .
H23A H 1.1608 0.4936 0.3879 0.046 Uiso 1 1 calc R . .
C24 C 1.0622(4) 0.3725(3) 0.3026(3) 0.0357(9) Uani 1 1 d . . .
H24A H 1.0599 0.4014 0.2458 0.043 Uiso 1 1 calc R . .
C25 C 1.1431(6) 0.3772(4) 0.5411(3) 0.0461(11) Uani 1 1 d . . .
H25A H 1.1148 0.3157 0.5738 0.069 Uiso 1 1 calc R . .
H25B H 1.0864 0.4361 0.5583 0.069 Uiso 1 1 calc R . .
H25C H 1.2599 0.3941 0.5546 0.069 Uiso 1 1 calc R . .
C26 C 0.7060(4) -0.0478(3) 0.3763(2) 0.0252(7) Uani 1 1 d . . .
H26A H 0.7284 -0.0965 0.3305 0.030 Uiso 1 1 calc R . .
H26B H 0.8093 -0.0292 0.4161 0.030 Uiso 1 1 calc R . .
C27 C 0.5888(5) -0.1035(3) 0.4297(3) 0.0333(8) Uani 1 1 d . . .
H27A H 0.6365 -0.1655 0.4562 0.050 Uiso 1 1 calc R . .
H27B H 0.4869 -0.1239 0.3906 0.050 Uiso 1 1 calc R . .
H27C H 0.5681 -0.0566 0.4764 0.050 Uiso 1 1 calc R . .
B1 B 0.3542(6) -0.3615(3) 0.2909(3) 0.0318(9) Uani 1 1 d . . .
F1 F 0.4826(7) -0.4140(5) 0.3222(3) 0.138(2) Uani 1 1 d . . .
F2 F 0.2584(6) -0.4254(4) 0.2320(3) 0.1149(19) Uani 1 1 d . . .
F3 F 0.2752(4) -0.3379(2) 0.36206(17) 0.0528(7) Uani 1 1 d . . .
F4 F 0.3869(7) -0.2731(2) 0.2495(3) 0.1047(16) Uani 1 1 d . . .

loop_
_atom_site_aniso_label
_atom_site_aniso_U_11
_atom_site_aniso_U_22
_atom_site_aniso_U_33
_atom_site_aniso_U_23
_atom_site_aniso_U_13
_atom_site_aniso_U_12
Cu1 0.0229(3) 0.0362(3) 0.0261(3) 0.0093(2) 0.00466(19) 0.0057(2)
S1 0.0346(5) 0.0362(5) 0.0202(5) -0.0027(4) 0.0041(4) 0.0079(4)
S2 0.0357(5) 0.0256(4) 0.0233(5) 0.0050(3) 0.0081(4) 0.0052(4)
S3 0.0201(5) 0.0332(5) 0.0269(5) 0.0098(4) -0.0014(3) 0.0043(3)
N1 0.0402(19) 0.0350(17) 0.0339(17) 0.0025(13) 0.0107(14) 0.0172(14)
N2 0.0264(15) 0.0350(16) 0.0210(14) 0.0086(12) 0.0072(11) 0.0085(12)
N3 0.0249(15) 0.0280(14) 0.0212(14) 0.0047(11) 0.0035(11) 0.0024(12)
N4 0.0244(14) 0.0259(14) 0.0245(14) 0.0057(11) 0.0075(11) 0.0032(11)
N5 0.0214(15) 0.0315(16) 0.0420(18) -0.0030(13) 0.0034(13) 0.0010(12)
N6 0.0213(15) 0.0302(15) 0.0331(16) 0.0100(13) 0.0035(12) 0.0003(12)
C1 0.0154(15) 0.0257(16) 0.0200(15) 0.0026(12) 0.0033(12) 0.0020(12)
C2 0.0129(15) 0.0336(17) 0.0159(15) 0.0050(12) 0.0045(12) 0.0007(12)
C3 0.0171(15) 0.0266(16) 0.0196(15) 0.0029(13) 0.0039(12) 0.0063(12)
C4 0.0178(15) 0.0223(15) 0.0218(16) 0.0000(12) 0.0064(12) 0.0054(12)
C5 0.0166(15) 0.0285(16) 0.0157(15) 0.0023(12) 0.0040(12) 0.0039(12)
C6 0.0167(15) 0.0260(16) 0.0198(15) 0.0048(12) 0.0059(12) 0.0026(12)
C7 0.0265(18) 0.0316(17) 0.0233(17) 0.0004(14) 0.0046(14) -0.0018(14)
C8 0.0323(19) 0.0304(17) 0.0267(17) 0.0012(14) 0.0152(15) 0.0106(15)
C9 0.039(2) 0.053(2) 0.031(2) 0.0107(18) 0.0018(17) 0.0208(19)
C10 0.0263(19) 0.042(2) 0.0290(18) 0.0070(16) 0.0054(15) 0.0089(16)
C11 0.071(3) 0.031(2) 0.059(3) 0.002(2) -0.001(2) 0.025(2)
C12 0.0162(16) 0.0377(18) 0.0208(16) -0.0001(14) 0.0026(12) 0.0039(13)
C13 0.023(2) 0.074(3) 0.0256(19) 0.0021(19) 0.0058(15) 0.0018(19)
C14 0.0269(18) 0.0321(17) 0.0206(16) 0.0084(14) 0.0035(13) 0.0151(14)
C15 0.0199(16) 0.0281(16) 0.0234(16) 0.0071(13) 0.0058(13) 0.0042(13)
C16 0.0296(19) 0.0266(16) 0.0280(18) -0.0007(14) 0.0088(14) -0.0056(14)
C17 0.0276(18) 0.0264(17) 0.0325(19) 0.0003(14) 0.0058(15) 0.0015(14)
C18 0.040(2) 0.0390(19) 0.0229(17) 0.0098(15) -0.0039(15) 0.0140(17)
C19 0.0247(18) 0.0247(16) 0.0260(17) -0.0020(13) 0.0029(14) 0.0028(13)
C20 0.047(2) 0.044(2) 0.035(2) -0.0107(17) 0.0192(18) 0.0119(19)
C21 0.0230(17) 0.0328(17) 0.0164(15) 0.0035(13) 0.0052(13) 0.0022(14)
C22 0.0181(17) 0.0312(17) 0.0281(17) 0.0060(14) 0.0011(13) 0.0067(13)
C23 0.028(2) 0.0308(18) 0.056(3) 0.0032(17) 0.0086(18) 0.0019(16)
C24 0.0232(19) 0.0349(19) 0.050(2) 0.0157(17) 0.0082(16) 0.0054(15)
C25 0.042(2) 0.047(2) 0.047(3) -0.014(2) 0.008(2) -0.006(2)
C26 0.0290(18) 0.0239(16) 0.0237(16) 0.0045(13) 0.0072(14) 0.0028(14)
C27 0.041(2) 0.0280(17) 0.034(2) 0.0062(15) 0.0143(17) 0.0024(15)
B1 0.046(3) 0.0220(18) 0.027(2) 0.0102(15) 0.0037(18) 0.0084(17)
F1 0.129(4) 0.207(6) 0.095(3) 0.044(4) 0.022(3) 0.116(4)
F2 0.144(4) 0.132(4) 0.067(2) -0.052(2) 0.051(2) -0.081(3)
F3 0.081(2) 0.0464(14) 0.0358(13) 0.0000(11) 0.0240(13) 0.0041(13)
F4 0.224(5) 0.0332(15) 0.075(2) 0.0074(14) 0.085(3) -0.010(2)

loop_
_atom_type_symbol
_atom_type_description
_atom_type_scat_dispersion_real
_atom_type_scat_dispersion_imag
_atom_type_scat_source
C C 0.0033 0.0016 'International Tables Vol C Tables 4.2.6.8 and 6.1.1.4'
H H 0.0000 0.0000 'International Tables Vol C Tables 4.2.6.8 and 6.1.1.4'
B B 0.0013 0.0007 'International Tables Vol C Tables 4.2.6.8 and 6.1.1.4'
N N 0.0061 0.0033 'International Tables Vol C Tables 4.2.6.8 and 6.1.1.4'
F F 0.0171 0.0103 'International Tables Vol C Tables 4.2.6.8 and 6.1.1.4'
S S 0.1246 0.1234 'International Tables Vol C Tables 4.2.6.8 and 6.1.1.4'
Cu Cu 0.3201 1.2651 'International Tables Vol C Tables 4.2.6.8 and 6.1.1.4'
Cl Cl 0.1484 0.1585 'International Tables Vol C Tables 4.2.6.8 and 6.1.1.4'

loop_
_geom_angle_atom_site_label_1
_geom_angle_atom_site_label_2
_geom_angle_atom_site_label_3
_geom_angle
_geom_angle_site_symmetry_1
_geom_angle_site_symmetry_3
_geom_angle_publ_flag
N6 Cu1 N4 119.06(12) . . ?
N6 Cu1 N2 119.90(12) . . ?
N4 Cu1 N2 119.42(12) . . ?
C8 S1 C7 103.37(16) . . ?
C15 S2 C14 103.08(16) . . ?
C22 S3 C21 103.14(15) . . ?
C8 N1 C9 107.2(3) . . ?
C8 N1 C11 127.6(3) . . ?
C9 N1 C11 125.2(3) . . ?
C8 N2 C10 105.9(3) . . ?
C8 N2 Cu1 132.2(2) . . ?
C10 N2 Cu1 121.8(3) . . ?
C15 N3 C16 108.0(3) . . ?
C15 N3 C18 126.8(3) . . ?
C16 N3 C18 125.1(3) . . ?
C15 N4 C17 105.6(3) . . ?
C15 N4 Cu1 132.6(2) . . ?
C17 N4 Cu1 121.8(2) . . ?
C22 N5 C23 107.1(3) . . ?
C22 N5 C25 126.7(3) . . ?
C23 N5 C25 126.0(3) . . ?
C22 N6 C24 105.9(3) . . ?
C22 N6 Cu1 131.3(2) . . ?
C24 N6 Cu1 122.6(3) . . ?
C6 C1 C2 120.3(3) . . ?
C6 C1 C7 119.7(3) . . ?
C2 C1 C7 119.9(3) . . ?
C3 C2 C1 119.6(3) . . ?
C3 C2 C12 120.7(3) . . ?
C1 C2 C12 119.7(3) . . ?
C2 C3 C4 120.5(3) . . ?
C2 C3 C14 119.6(3) . . ?
C4 C3 C14 119.7(3) . . ?
C5 C4 C3 119.3(3) . . ?
C5 C4 C19 120.9(3) . . ?
C3 C4 C19 119.8(3) . . ?
C6 C5 C4 120.8(3) . . ?
C6 C5 C21 119.3(3) . . ?
C4 C5 C21 119.9(3) . . ?
C5 C6 C1 119.5(3) . . ?
C5 C6 C26 120.1(3) . . ?
C1 C6 C26 120.4(3) . . ?
C1 C7 S1 112.9(2) . . ?
N2 C8 N1 110.8(3) . . ?
N2 C8 S1 126.6(3) . . ?
N1 C8 S1 122.5(3) . . ?
C10 C9 N1 106.3(3) . . ?
C9 C10 N2 109.7(4) . . ?
C2 C12 C13 112.1(3) . . ?
C3 C14 S2 112.0(2) . . ?
N4 C15 N3 110.0(3) . . ?
N4 C15 S2 127.1(3) . . ?
N3 C15 S2 122.8(3) . . ?
C17 C16 N3 106.3(3) . . ?
C16 C17 N4 110.1(3) . . ?
C4 C19 C20 111.6(3) . . ?
C5 C21 S3 112.2(2) . . ?
N6 C22 N5 110.4(3) . . ?
N6 C22 S3 126.8(3) . . ?
N5 C22 S3 122.8(3) . . ?
C24 C23 N5 107.2(3) . . ?
C23 C24 N6 109.3(4) . . ?
C27 C26 C6 114.2(3) . . ?
F1 B1 F2 106.2(5) . . ?
F1 B1 F4 115.2(5) . . ?
F2 B1 F4 107.7(4) . . ?
F1 B1 F3 108.2(4) . . ?
F2 B1 F3 110.6(4) . . ?
F4 B1 F3 108.9(3) . . ?

loop_
_geom_bond_atom_site_label_1
_geom_bond_atom_site_label_2
_geom_bond_distance
_geom_bond_site_symmetry_2
_geom_bond_publ_flag
Cu1 N6 1.990(3) . ?
Cu1 N4 2.001(3) . ?
Cu1 N2 2.003(3) . ?
S1 C8 1.756(4) . ?
S1 C7 1.856(4) . ?
S2 C15 1.744(3) . ?
S2 C14 1.857(4) . ?
S3 C22 1.751(4) . ?
S3 C21 1.860(3) . ?
N1 C8 1.364(5) . ?
N1 C9 1.390(6) . ?
N1 C11 1.464(5) . ?
N2 C8 1.333(5) . ?
N2 C10 1.391(5) . ?
N3 C15 1.366(4) . ?
N3 C16 1.372(5) . ?
N3 C18 1.477(4) . ?
N4 C15 1.344(4) . ?
N4 C17 1.389(5) . ?
N5 C22 1.362(5) . ?
N5 C23 1.368(5) . ?
N5 C25 1.460(5) . ?
N6 C22 1.342(5) . ?
N6 C24 1.381(5) . ?
C1 C6 1.407(4) . ?
C1 C2 1.421(5) . ?
C1 C7 1.497(4) . ?
C2 C3 1.397(5) . ?
C2 C12 1.528(4) . ?
C3 C4 1.417(4) . ?
C3 C14 1.512(4) . ?
C4 C5 1.408(5) . ?
C4 C19 1.506(4) . ?
C5 C6 1.407(4) . ?
C5 C21 1.511(4) . ?
C6 C26 1.533(4) . ?
C9 C10 1.360(6) . ?
C12 C13 1.530(5) . ?
C16 C17 1.359(5) . ?
C19 C20 1.535(5) . ?
C23 C24 1.359(6) . ?
C26 C27 1.532(5) . ?
B1 F1 1.336(6) . ?
B1 F2 1.343(6) . ?
B1 F4 1.345(5) . ?
B1 F3 1.412(5) . ?
